data_7246510
loop_
_publ_author_name
'Carballo, Rosa'
'Lago, Ana Bel\'en'
'V\'azquez-Toir\'an, Mar\'ia'
'Est\'evez, Laura'
'V\'azquez-L\'opez, Ezequiel M.'

_publ_section_title
;
 Square-planar and octahedral nickel complexes of an acylhydrazone ligand
 and the serendipitous isolation of a potential octahedral nickel
 acylhydrazone precursor
;
_journal_issue 16
_journal_name_full CrystEngComm
_journal_page_first 2463
_journal_page_last 2472
_journal_paper_doi 10.1039/D3CE00160A
_journal_volume 25
_journal_year 2023
_chemical_formula_sum 'C34 H40 N4 Ni O9'
_chemical_formula_weight 707.41
_space_group_crystal_system monoclinic
_space_group_IT_number 14
_space_group_name_Hall '-P 2yn'
_space_group_name_H-M_alt 'P 1 21/n 1'
_atom_sites_solution_hydrogens mixed
_audit_creation_method SHELXL-2018/3
_audit_update_record
;
2022-12-19 deposited with the CCDC.	2023-03-22 downloaded from the CCDC.
;
_cell_angle_alpha 90
_cell_angle_beta 99.623(3)
_cell_angle_gamma 90
_cell_formula_units_Z 4
_cell_length_a 10.8040(10)
_cell_length_b 18.8611(14)
_cell_length_c 16.7162(14)
_cell_measurement_reflns_used 9895
_cell_measurement_temperature 100(2)
_cell_measurement_theta_max 28.31
_cell_measurement_theta_min 2.44
_cell_volume 3358.4(5)
_computing_cell_refinement 'Bruker SAINT'
_computing_data_collection 'Bruker APEX3'
_computing_data_reduction 'Bruker SAINT'
_computing_structure_refinement 'SHELXL-2018/3 (Sheldrick, 2018)'
_diffrn_ambient_temperature 100(2)
_diffrn_measured_fraction_theta_full 0.999
_diffrn_measured_fraction_theta_max 0.998
_diffrn_measurement_device_type 'Bruker D8 Venture Photon 100 CMOS'
_diffrn_measurement_method '\f and \w scans'
_diffrn_radiation_type MoK\a
_diffrn_radiation_wavelength 0.71073
_diffrn_reflns_av_R_equivalents 0.0424
_diffrn_reflns_av_unetI/netI 0.0288
_diffrn_reflns_Laue_measured_fraction_full 0.999
_diffrn_reflns_Laue_measured_fraction_max 0.998
_diffrn_reflns_limit_h_max 14
_diffrn_reflns_limit_h_min -14
_diffrn_reflns_limit_k_max 25
_diffrn_reflns_limit_k_min -25
_diffrn_reflns_limit_l_max 22
_diffrn_reflns_limit_l_min -22
_diffrn_reflns_number 62044
_diffrn_reflns_point_group_measured_fraction_full 0.999
_diffrn_reflns_point_group_measured_fraction_max 0.998
_diffrn_reflns_theta_full 25.242
_diffrn_reflns_theta_max 28.335
_diffrn_reflns_theta_min 2.358
_exptl_absorpt_coefficient_mu 0.638
_exptl_absorpt_correction_T_max 0.7457
_exptl_absorpt_correction_T_min 0.6822
_exptl_absorpt_correction_type multi-scan
_exptl_absorpt_process_details 'SADABS-2016/2 (Bruker AXS Inc.)'
_exptl_crystal_colour red
_exptl_crystal_density_diffrn 1.399
_exptl_crystal_density_method 'not measured'
_exptl_crystal_description prism
_exptl_crystal_F_000 1488
_exptl_crystal_size_max 0.302
_exptl_crystal_size_mid 0.134
_exptl_crystal_size_min 0.104
_refine_diff_density_max 1.267
_refine_diff_density_min -0.694
_refine_diff_density_rms 0.080
_refine_ls_extinction_coef 0.00091(17)
_refine_ls_extinction_expression Fc^*^=kFc[1+0.001xFc^2^\l^3^/sin(2\q)]^-1/4^
_refine_ls_extinction_method 'SHELXL-2018/3 (Sheldrick 2018)'
_refine_ls_goodness_of_fit_ref 1.069
_refine_ls_hydrogen_treatment mixed
_refine_ls_matrix_type full
_refine_ls_number_parameters 465
_refine_ls_number_reflns 8361
_refine_ls_number_restraints 0
_refine_ls_restrained_S_all 1.069
_refine_ls_R_factor_all 0.0653
_refine_ls_R_factor_gt 0.0524
_refine_ls_shift/su_max 0.001
_refine_ls_shift/su_mean 0.000
_refine_ls_structure_factor_coef Fsqd
_refine_ls_weighting_details 'w=1/[\s^2^(Fo^2^)+(0.0341P)^2^+7.5938P] where P=(Fo^2^+2Fc^2^)/3'
_refine_ls_weighting_scheme calc
_refine_ls_wR_factor_gt 0.1117
_refine_ls_wR_factor_ref 0.1170
_reflns_Friedel_coverage 0.000
_reflns_number_gt 7048
_reflns_number_total 8361
_reflns_threshold_expression 'I > 2\s(I)'
_cod_data_source_file d3ce00160a2.cif
_cod_data_source_block 2B-32010101_0m
_cod_depositor_comments 'Adding full bibliography for 7246508--7246511.cif.'
_cod_original_sg_symbol_H-M 'P 21/n'
_cod_database_code 7246510
_shelx_shelxl_version_number 2018/3
_shelx_space_group_comment
; 
The symmetry employed for this shelxl refinement is uniquely defined 
by the following loop, which should always be used as a source of 
symmetry information in preference to the above space-group names. 
They are only intended as comments. 
;
_shelx_estimated_absorpt_t_min 0.831
_shelx_estimated_absorpt_t_max 0.937

loop_
_space_group_symop_operation_xyz
'x, y, z'
'-x+1/2, y+1/2, -z+1/2'
'-x, -y, -z'
'x-1/2, -y-1/2, z-1/2'

loop_
_atom_site_label
_atom_site_type_symbol
_atom_site_fract_x
_atom_site_fract_y
_atom_site_fract_z
_atom_site_U_iso_or_equiv
_atom_site_adp_type
_atom_site_occupancy
_atom_site_site_symmetry_order
_atom_site_calc_flag
_atom_site_refinement_flags_posn
_atom_site_refinement_flags_adp
_atom_site_refinement_flags_occupancy
_atom_site_disorder_assembly
_atom_site_disorder_group
Ni1 Ni 0.74701(3) 0.01176(2) 0.49687(2) 0.00891(9) Uani 1 1 d . . . . .
O1A O 0.82381(15) 0.07663(8) 0.43927(9) 0.0119(3) Uani 1 1 d . . . . .
O1B O 0.67177(15) -0.05201(8) 0.55686(9) 0.0129(3) Uani 1 1 d . . . . .
O2B O 0.32619(17) -0.19350(9) 0.78101(11) 0.0181(4) Uani 1 1 d . . . . .
O2A O 1.18243(16) 0.21950(9) 0.22280(10) 0.0165(3) Uani 1 1 d . . . . .
O3B O 0.32877(17) 0.35819(9) 0.61771(11) 0.0187(4) Uani 1 1 d . . . . .
N2B N 0.64959(18) 0.07795(10) 0.54097(11) 0.0110(4) Uani 1 1 d . . . . .
N1A N 0.91256(18) -0.02405(9) 0.39481(11) 0.0111(4) Uani 1 1 d . . . . .
O3A O 1.17147(18) -0.33821(9) 0.38841(11) 0.0185(4) Uani 1 1 d . . . . .
C1B C 0.6024(2) -0.01970(11) 0.60171(13) 0.0109(4) Uani 1 1 d . . . . .
N1B N 0.58520(18) 0.04970(10) 0.60027(11) 0.0121(4) Uani 1 1 d . . . . .
C6B C 0.3792(2) -0.07529(12) 0.74231(14) 0.0153(5) Uani 1 1 d . . . . .
H6B H 0.321542 -0.054321 0.772388 0.018 Uiso 1 1 calc R U . . .
C8A C 0.8622(2) -0.12031(11) 0.47178(13) 0.0107(4) Uani 1 1 d . . . . .
H8A H 0.811751 -0.136935 0.509275 0.013 Uiso 1 1 calc R U . . .
C4B C 0.4824(2) -0.17905(12) 0.69993(14) 0.0146(4) Uani 1 1 d . . . . .
H4B H 0.494200 -0.228976 0.700841 0.018 Uiso 1 1 calc R U . . .
C12A C 1.0996(2) -0.28327(12) 0.40719(14) 0.0131(4) Uani 1 1 d . . . . .
C5A C 1.1081(2) 0.17854(12) 0.26289(13) 0.0128(4) Uani 1 1 d . . . . .
C6A C 1.0175(2) 0.20757(12) 0.30286(14) 0.0145(4) Uani 1 1 d . . . . .
H6A H 1.004018 0.257356 0.302173 0.017 Uiso 1 1 calc R U . . .
C1A C 0.8960(2) 0.04546(11) 0.39555(13) 0.0105(4) Uani 1 1 d . . . . .
C2B C 0.5351(2) -0.06318(12) 0.65431(13) 0.0115(4) Uani 1 1 d . . . . .
C3A C 1.0572(2) 0.06186(12) 0.30491(14) 0.0139(4) Uani 1 1 d . . . . .
H3A H 1.070760 0.012082 0.305571 0.017 Uiso 1 1 calc R U . . .
C9B C 0.5460(2) 0.19632(11) 0.54380(13) 0.0116(4) Uani 1 1 d . . . . .
C5B C 0.3946(2) -0.14874(12) 0.74202(13) 0.0129(4) Uani 1 1 d . . . . .
C9A C 0.9457(2) -0.17308(11) 0.44687(13) 0.0114(4) Uani 1 1 d . . . . .
C2A C 0.9662(2) 0.09033(11) 0.34617(13) 0.0102(4) Uani 1 1 d . . . . .
C3B C 0.5523(2) -0.13653(12) 0.65685(13) 0.0129(4) Uani 1 1 d . . . . .
H3B H 0.612599 -0.157450 0.628752 0.015 Uiso 1 1 calc R U . . .
C10A C 0.9363(2) -0.24230(12) 0.47682(13) 0.0135(4) Uani 1 1 d . . . . .
H26 H 0.876432 -0.251786 0.511100 0.016 Uiso 1 1 calc R U . . .
C7B C 0.4489(2) -0.03313(12) 0.69833(14) 0.0146(4) Uani 1 1 d . . . . .
H7B H 0.437898 0.016845 0.698071 0.017 Uiso 1 1 calc R U . . .
N2A N 0.84483(17) -0.05420(10) 0.45144(11) 0.0106(4) Uani 1 1 d . . . . .
C7A C 0.9464(2) 0.16333(12) 0.34394(13) 0.0131(4) Uani 1 1 d . . . . .
H7A H 0.883608 0.183112 0.370779 0.016 Uiso 1 1 calc R U . . .
C10B C 0.5683(2) 0.26694(12) 0.52463(13) 0.0136(4) Uani 1 1 d . . . . .
H10B H 0.633463 0.277392 0.494739 0.016 Uiso 1 1 calc R U . . .
C12B C 0.4007(2) 0.30695(12) 0.59151(13) 0.0130(4) Uani 1 1 d . . . . .
C8B C 0.6305(2) 0.14342(11) 0.51860(13) 0.0117(4) Uani 1 1 d . . . . .
H8B H 0.679132 0.159506 0.479788 0.014 Uiso 1 1 calc R U . . .
C13B C 0.3740(2) 0.23675(12) 0.60858(14) 0.0132(4) Uani 1 1 d . . . . .
H13B H 0.306216 0.226456 0.636352 0.016 Uiso 1 1 calc R U . . .
C13A C 1.1124(2) -0.21494(12) 0.37799(14) 0.0144(4) Uani 1 1 d . . . . .
H13A H 1.173430 -0.205625 0.344533 0.017 Uiso 1 1 calc R U . . .
C11A C 1.0117(2) -0.29682(12) 0.45771(14) 0.0148(5) Uani 1 1 d . . . . .
H11A H 1.003790 -0.343076 0.478765 0.018 Uiso 1 1 calc R U . . .
C4A C 1.1278(2) 0.10514(12) 0.26320(14) 0.0143(4) Uani 1 1 d . . . . .
H4A H 1.188983 0.085303 0.235039 0.017 Uiso 1 1 calc R U . . .
C14A C 1.0367(2) -0.16062(12) 0.39736(14) 0.0127(4) Uani 1 1 d . . . . .
H14A H 1.046363 -0.114283 0.376990 0.015 Uiso 1 1 calc R U . . .
C11B C 0.4969(2) 0.32225(12) 0.54841(14) 0.0150(5) Uani 1 1 d . . . . .
H11B H 0.513867 0.369896 0.535310 0.018 Uiso 1 1 calc R U . . .
C14B C 0.4455(2) 0.18202(12) 0.58531(13) 0.0124(4) Uani 1 1 d . . . . .
H14B H 0.426672 0.134407 0.597413 0.015 Uiso 1 1 calc R U . . .
O1E O 0.64893(18) 0.13920(9) 0.73770(11) 0.0209(4) Uani 1 1 d . . . . .
O3E O 0.8890(2) 0.00987(10) 0.09242(13) 0.0260(4) Uani 1 1 d . . . . .
C6E C 0.8142(3) -0.01957(16) 0.0187(2) 0.0370(7) Uani 1 1 d . . . . .
H6E1 H 0.817868 -0.071959 0.021887 0.044 Uiso 1 1 calc R U . . .
H6E2 H 0.852488 -0.004973 -0.028599 0.044 Uiso 1 1 calc R U . . .
C1E C 0.7466(4) 0.09936(18) 0.7855(2) 0.0446(9) Uani 1 1 d . . . . .
H1E1 H 0.809198 0.085313 0.751446 0.054 Uiso 1 1 calc R U . . .
H1E2 H 0.710849 0.055606 0.805113 0.054 Uiso 1 1 calc R U . . .
C7E C 0.6778(4) 0.0033(2) 0.0045(3) 0.0508(9) Uani 1 1 d . . . . .
H7E1 H 0.638450 -0.011795 0.050409 0.076 Uiso 1 1 calc R U . . .
H7E2 H 0.633906 -0.018635 -0.045462 0.076 Uiso 1 1 calc R U . . .
H7E3 H 0.672956 0.054986 -0.000673 0.076 Uiso 1 1 calc R U . . .
C2E C 0.8088(5) 0.1409(2) 0.8553(3) 0.0701(15) Uani 1 1 d . . . . .
H2E1 H 0.838844 0.185789 0.836095 0.105 Uiso 1 1 calc R U . . .
H2E3 H 0.880049 0.113964 0.884230 0.105 Uiso 1 1 calc R U . . .
H2E2 H 0.748908 0.150539 0.891945 0.105 Uiso 1 1 calc R U . . .
O2E O 0.8457(3) -0.06451(11) 0.22596(13) 0.0399(6) Uani 1 1 d . . . . .
C4E C 0.7808(5) -0.13078(17) 0.2282(2) 0.0542(11) Uani 1 1 d . . . . .
H4E2 H 0.834248 -0.163813 0.264923 0.065 Uiso 1 1 calc R U . . .
H4E1 H 0.702747 -0.122783 0.250565 0.065 Uiso 1 1 calc R U . . .
C5E C 0.7502(5) -0.1623(2) 0.1504(3) 0.0743(16) Uani 1 1 d . . . . .
H5E2 H 0.693365 -0.131037 0.114596 0.111 Uiso 1 1 calc R U . . .
H5E1 H 0.708910 -0.208047 0.155226 0.111 Uiso 1 1 calc R U . . .
H5E3 H 0.827031 -0.169753 0.127578 0.111 Uiso 1 1 calc R U . . .
H2A H 1.164(3) 0.2626(18) 0.2269(18) 0.025(8) Uiso 1 1 d . . . . .
H3A2 H 1.212(3) -0.3239(17) 0.360(2) 0.025(9) Uiso 1 1 d . . . . .
H1E H 0.619(3) 0.1149(19) 0.699(2) 0.037(10) Uiso 1 1 d . . . . .
H3B2 H 0.354(3) 0.396(2) 0.611(2) 0.039(10) Uiso 1 1 d . . . . .
H2B H 0.283(3) -0.1724(19) 0.806(2) 0.036(10) Uiso 1 1 d . . . . .
H2E4 H 0.874(4) -0.055(2) 0.272(2) 0.046(11) Uiso 1 1 d . . . . .
H3E4 H 0.883(4) -0.009(2) 0.135(3) 0.066(14) Uiso 1 1 d . . . . .

loop_
_atom_site_aniso_label
_atom_site_aniso_U_11
_atom_site_aniso_U_22
_atom_site_aniso_U_33
_atom_site_aniso_U_23
_atom_site_aniso_U_13
_atom_site_aniso_U_12
Ni1 0.01004(14) 0.00701(13) 0.01135(14) -0.00030(10) 0.00660(10) 0.00056(10)
O1A 0.0134(8) 0.0091(7) 0.0149(7) -0.0008(6) 0.0072(6) 0.0005(6)
O1B 0.0149(8) 0.0109(8) 0.0150(8) -0.0001(6) 0.0087(6) 0.0003(6)
O2B 0.0198(9) 0.0162(9) 0.0215(9) 0.0036(7) 0.0128(7) -0.0020(7)
O2A 0.0191(9) 0.0119(8) 0.0208(9) 0.0037(6) 0.0104(7) -0.0035(7)
O3B 0.0210(9) 0.0104(8) 0.0276(9) 0.0003(7) 0.0130(7) 0.0046(7)
N2B 0.0125(9) 0.0114(9) 0.0100(8) 0.0001(7) 0.0042(7) -0.0011(7)
N1A 0.0144(9) 0.0078(9) 0.0132(9) 0.0005(7) 0.0088(7) -0.0003(7)
O3A 0.0197(9) 0.0118(8) 0.0264(10) 0.0000(7) 0.0105(8) 0.0058(7)
C1B 0.0108(10) 0.0111(10) 0.0116(10) -0.0006(8) 0.0037(8) -0.0008(8)
N1B 0.0139(9) 0.0122(9) 0.0121(9) 0.0004(7) 0.0078(7) 0.0007(7)
C6B 0.0155(12) 0.0157(11) 0.0166(11) -0.0007(8) 0.0083(9) 0.0008(9)
C8A 0.0112(10) 0.0087(10) 0.0131(10) 0.0009(7) 0.0045(8) 0.0001(8)
C4B 0.0169(12) 0.0111(10) 0.0170(11) 0.0016(8) 0.0057(9) 0.0001(8)
C12A 0.0124(11) 0.0111(10) 0.0155(11) -0.0018(8) 0.0015(8) 0.0027(8)
C5A 0.0148(11) 0.0124(11) 0.0114(10) 0.0028(8) 0.0031(8) -0.0036(8)
C6A 0.0190(12) 0.0088(10) 0.0165(11) 0.0019(8) 0.0049(9) 0.0015(8)
C1A 0.0090(10) 0.0116(10) 0.0110(10) -0.0004(7) 0.0024(8) -0.0007(8)
C2B 0.0117(10) 0.0121(10) 0.0116(10) 0.0004(8) 0.0043(8) -0.0016(8)
C3A 0.0154(11) 0.0085(10) 0.0194(11) -0.0002(8) 0.0073(9) -0.0004(8)
C9B 0.0119(11) 0.0110(10) 0.0120(10) -0.0010(8) 0.0028(8) 0.0020(8)
C5B 0.0115(11) 0.0145(11) 0.0135(10) 0.0018(8) 0.0041(8) -0.0020(8)
C9A 0.0099(10) 0.0115(10) 0.0129(10) -0.0007(8) 0.0025(8) -0.0002(8)
C2A 0.0116(10) 0.0090(10) 0.0105(10) 0.0008(7) 0.0034(8) -0.0006(8)
C3B 0.0119(11) 0.0138(11) 0.0137(10) -0.0009(8) 0.0046(8) 0.0015(8)
C10A 0.0140(11) 0.0129(11) 0.0141(10) 0.0013(8) 0.0041(8) -0.0005(8)
C7B 0.0154(11) 0.0116(10) 0.0182(11) -0.0011(8) 0.0073(9) 0.0004(9)
N2A 0.0118(9) 0.0098(9) 0.0115(9) 0.0008(7) 0.0057(7) -0.0004(7)
C7A 0.0142(11) 0.0123(11) 0.0140(10) 0.0006(8) 0.0057(8) 0.0025(8)
C10B 0.0141(11) 0.0141(11) 0.0142(10) 0.0013(8) 0.0075(8) 0.0019(8)
C12B 0.0122(11) 0.0130(11) 0.0138(10) -0.0015(8) 0.0023(8) 0.0040(8)
C8B 0.0131(11) 0.0104(10) 0.0123(10) -0.0016(8) 0.0045(8) 0.0005(8)
C13B 0.0096(10) 0.0149(11) 0.0159(11) -0.0012(8) 0.0043(8) 0.0004(8)
C13A 0.0129(11) 0.0126(11) 0.0190(11) -0.0006(8) 0.0067(9) 0.0009(8)
C11A 0.0175(12) 0.0101(10) 0.0170(11) 0.0018(8) 0.0032(9) 0.0012(8)
C4A 0.0131(11) 0.0137(11) 0.0184(11) 0.0001(8) 0.0090(9) 0.0003(8)
C14A 0.0133(11) 0.0093(10) 0.0169(11) 0.0008(8) 0.0065(9) -0.0007(8)
C11B 0.0165(11) 0.0111(11) 0.0182(11) 0.0020(8) 0.0052(9) 0.0024(8)
C14B 0.0130(11) 0.0104(10) 0.0141(10) 0.0000(8) 0.0032(8) 0.0001(8)
O1E 0.0310(10) 0.0128(8) 0.0178(9) -0.0037(7) 0.0011(8) 0.0028(7)
O3E 0.0365(12) 0.0140(9) 0.0303(11) 0.0009(8) 0.0136(9) -0.0018(8)
C6E 0.047(2) 0.0243(15) 0.0433(18) -0.0031(13) 0.0179(15) 0.0023(13)
C1E 0.058(2) 0.0293(17) 0.0373(18) 0.0006(13) -0.0176(16) 0.0102(15)
C7E 0.050(2) 0.040(2) 0.060(2) -0.0046(17) 0.0035(18) 0.0035(17)
C2E 0.091(3) 0.052(2) 0.051(2) 0.0141(19) -0.037(2) -0.023(2)
O2E 0.0828(19) 0.0185(10) 0.0180(10) -0.0030(8) 0.0070(11) -0.0182(11)
C4E 0.100(3) 0.0206(16) 0.0359(18) 0.0038(13) -0.0071(19) -0.0155(18)
C5E 0.125(4) 0.038(2) 0.049(2) 0.0054(18) -0.019(3) -0.034(2)

loop_
_atom_type_symbol
_atom_type_description
_atom_type_scat_dispersion_real
_atom_type_scat_dispersion_imag
_atom_type_scat_source
C C 0.0033 0.0016 'International Tables Vol C Tables 4.2.6.8 and 6.1.1.4'
H H 0.0000 0.0000 'International Tables Vol C Tables 4.2.6.8 and 6.1.1.4'
N N 0.0061 0.0033 'International Tables Vol C Tables 4.2.6.8 and 6.1.1.4'
O O 0.0106 0.0060 'International Tables Vol C Tables 4.2.6.8 and 6.1.1.4'
Ni Ni 0.3393 1.1124 'International Tables Vol C Tables 4.2.6.8 and 6.1.1.4'

loop_
_geom_angle_atom_site_label_1
_geom_angle_atom_site_label_2
_geom_angle_atom_site_label_3
_geom_angle
_geom_angle_site_symmetry_1
_geom_angle_site_symmetry_3
_geom_angle_publ_flag
O1A Ni1 O1B 178.57(7) . . ?
O1A Ni1 N2B 95.48(7) . . ?
O1B Ni1 N2B 83.80(7) . . ?
O1A Ni1 N2A 83.98(7) . . ?
O1B Ni1 N2A 96.75(7) . . ?
N2B Ni1 N2A 179.35(8) . . ?
C1A O1A Ni1 111.13(14) . . ?
C1B O1B Ni1 111.00(14) . . ?
C8B N2B N1B 119.37(19) . . ?
C8B N2B Ni1 126.66(16) . . ?
N1B N2B Ni1 113.79(13) . . ?
C1A N1A N2A 107.89(17) . . ?
O1B C1B N1B 123.2(2) . . ?
O1B C1B C2B 118.16(19) . . ?
N1B C1B C2B 118.58(19) . . ?
C1B N1B N2B 107.66(17) . . ?
C7B C6B C5B 119.5(2) . . ?
N2A C8A C9A 130.8(2) . . ?
C3B C4B C5B 120.1(2) . . ?
O3A C12A C13A 122.0(2) . . ?
O3A C12A C11A 118.1(2) . . ?
C13A C12A C11A 119.9(2) . . ?
O2A C5A C6A 122.2(2) . . ?
O2A C5A C4A 117.3(2) . . ?
C6A C5A C4A 120.5(2) . . ?
C5A C6A C7A 119.6(2) . . ?
O1A C1A N1A 123.3(2) . . ?
O1A C1A C2A 117.97(19) . . ?
N1A C1A C2A 118.65(19) . . ?
C3B C2B C7B 118.8(2) . . ?
C3B C2B C1B 119.4(2) . . ?
C7B C2B C1B 121.6(2) . . ?
C4A C3A C2A 121.0(2) . . ?
C10B C9B C14B 118.1(2) . . ?
C10B C9B C8B 116.4(2) . . ?
C14B C9B C8B 125.6(2) . . ?
O2B C5B C4B 117.2(2) . . ?
O2B C5B C6B 122.8(2) . . ?
C4B C5B C6B 120.0(2) . . ?
C14A C9A C10A 117.6(2) . . ?
C14A C9A C8A 125.7(2) . . ?
C10A C9A C8A 116.7(2) . . ?
C7A C2A C3A 118.9(2) . . ?
C7A C2A C1A 119.4(2) . . ?
C3A C2A C1A 121.63(19) . . ?
C4B C3B C2B 120.6(2) . . ?
C11A C10A C9A 121.8(2) . . ?
C6B C7B C2B 120.9(2) . . ?
C8A N2A N1A 119.67(18) . . ?
C8A N2A Ni1 126.76(16) . . ?
N1A N2A Ni1 113.32(13) . . ?
C6A C7A C2A 120.7(2) . . ?
C11B C10B C9B 121.5(2) . . ?
O3B C12B C11B 122.5(2) . . ?
O3B C12B C13B 117.4(2) . . ?
C11B C12B C13B 120.1(2) . . ?
N2B C8B C9B 130.1(2) . . ?
C14B C13B C12B 120.4(2) . . ?
C14A C13A C12A 120.4(2) . . ?
C10A C11A C12A 119.4(2) . . ?
C3A C4A C5A 119.3(2) . . ?
C13A C14A C9A 120.8(2) . . ?
C12B C11B C10B 119.3(2) . . ?
C13B C14B C9B 120.5(2) . . ?
O3E C6E C7E 114.1(3) . . ?
O1E C1E C2E 111.1(3) . . ?
C5E C4E O2E 112.4(3) . . ?

loop_
_geom_bond_atom_site_label_1
_geom_bond_atom_site_label_2
_geom_bond_distance
_geom_bond_site_symmetry_2
_geom_bond_publ_flag
Ni1 O1A 1.8384(16) . ?
Ni1 O1B 1.8400(16) . ?
Ni1 N2B 1.8628(19) . ?
Ni1 N2A 1.8733(18) . ?
O1A C1A 1.296(3) . ?
O1B C1B 1.297(3) . ?
O2B C5B 1.358(3) . ?
O2A C5A 1.368(3) . ?
O3B C12B 1.358(3) . ?
N2B C8B 1.296(3) . ?
N2B N1B 1.407(3) . ?
N1A C1A 1.324(3) . ?
N1A N2A 1.409(2) . ?
O3A C12A 1.363(3) . ?
C1B N1B 1.322(3) . ?
C1B C2B 1.479(3) . ?
C6B C7B 1.387(3) . ?
C6B C5B 1.395(3) . ?
C8A N2A 1.298(3) . ?
C8A C9A 1.451(3) . ?
C4B C3B 1.384(3) . ?
C4B C5B 1.395(3) . ?
C12A C13A 1.393(3) . ?
C12A C11A 1.396(3) . ?
C5A C6A 1.387(3) . ?
C5A C4A 1.401(3) . ?
C6A C7A 1.390(3) . ?
C1A C2A 1.477(3) . ?
C2B C3B 1.396(3) . ?
C2B C7B 1.400(3) . ?
C3A C4A 1.382(3) . ?
C3A C2A 1.399(3) . ?
C9B C10B 1.400(3) . ?
C9B C14B 1.409(3) . ?
C9B C8B 1.462(3) . ?
C9A C14A 1.407(3) . ?
C9A C10A 1.408(3) . ?
C2A C7A 1.393(3) . ?
C10A C11A 1.382(3) . ?
C10B C11B 1.394(3) . ?
C12B C11B 1.390(3) . ?
C12B C13B 1.395(3) . ?
C13B C14B 1.384(3) . ?
C13A C14A 1.382(3) . ?
O1E C1E 1.426(3) . ?
O3E C6E 1.466(4) . ?
C6E C7E 1.515(5) . ?
C1E C2E 1.471(5) . ?
O2E C4E 1.436(4) . ?
C4E C5E 1.418(5) . ?

loop_
_geom_hbond_atom_site_label_D
_geom_hbond_atom_site_label_H
_geom_hbond_atom_site_label_A
_geom_hbond_distance_DH
_geom_hbond_distance_HA
_geom_hbond_distance_DA
_geom_hbond_angle_DHA
_geom_hbond_site_symmetry_A
_geom_hbond_publ_flag
C8A H8A O1B 0.95 2.43 2.982(3) 117.1 . yes
C8B H8B O1A 0.95 2.39 2.938(3) 116.6 . yes
C13B H13B O2B 0.95 2.63 3.339(3) 132.2 2_556 yes
C13A H13A O2A 0.95 2.50 3.245(3) 134.9 2_745 yes
O2A H2A O1E 0.84(3) 1.87(3) 2.707(2) 172(3) 4_665 yes
O3A H3A2 O2A 0.74(3) 2.10(3) 2.848(3) 177(4) 2_745 yes
O1E H1E N1B 0.81(4) 2.05(4) 2.841(3) 167(4) . yes
O3B H3B2 O3E 0.79(4) 1.85(4) 2.624(3) 171(4) 4_566 yes
O2B H2B O3B 0.79(4) 1.98(4) 2.751(3) 166(4) 2_546 yes
O2E H2E4 N1A 0.80(4) 2.11(4) 2.896(3) 168(4) . yes
O3E H3E4 O2E 0.81(5) 1.94(5) 2.742(3) 170(5) . yes
